data_4117774
loop_
_publ_author_name
'Ming Fang'
'Joy H. Farnaby'
'Joseph W. Ziller'
'Jefferson E. Bates'
'Filipp Furche'
'William J. Evans'

_publ_section_title
;
 Isolation of (CO)1- and (CO2)1-Radical Complexes of Rare Earths via
 Ln(NR2)3/K Reduction and [K2(18-crown-6)2]2+ Oligomerization
;
_journal_name_full 'Journal of the American Chemical Society'
_journal_page_first 6064
_journal_page_last 6067
_journal_paper_doi 10.1021/ja211220r
_journal_volume 134
_journal_year 2012
_chemical_formula_sum 'C78 H188 K2 N6 O18 Si12 Y2'
_chemical_formula_weight 2091.44
_chemical_name_systematic
; 
 ? 
;
_space_group_IT_number 2
_symmetry_cell_setting triclinic
_symmetry_space_group_name_Hall '-P 1'
_symmetry_space_group_name_H-M 'P -1'
_atom_sites_solution_hydrogens geom
_atom_sites_solution_primary direct
_atom_sites_solution_secondary difmap
_audit_creation_method SHELXTL
_cell_angle_alpha 94.6026(6)
_cell_angle_beta 114.8876(6)
_cell_angle_gamma 108.3425(6)
_cell_formula_units_Z 1
_cell_length_a 14.9104(7)
_cell_length_b 15.1022(7)
_cell_length_c 15.5953(8)
_cell_measurement_reflns_used 8457
_cell_measurement_temperature 93(2)
_cell_measurement_theta_max 26.84
_cell_measurement_theta_min 2.33
_cell_volume 2930.1(2)
_computing_cell_refinement 'Bruker SAINT'
_computing_data_collection 'Bruker APEX2'
_computing_data_reduction 'Bruker SAINT'
_computing_molecular_graphics 'Bruker SHELXTL'
_computing_publication_material 'Bruker SHELXTL'
_computing_structure_refinement 'SHELXL-97 (Sheldrick, 2008)'
_computing_structure_solution 'SHELXS-97 (Sheldrick, 2008)'
_diffrn_ambient_temperature 93(2)
_diffrn_measured_fraction_theta_full 0.997
_diffrn_measured_fraction_theta_max 0.995
_diffrn_measurement_device_type 'Bruker APEX-II CCD'
_diffrn_measurement_method '\f and \w scans'
_diffrn_radiation_monochromator graphite
_diffrn_radiation_source 'fine-focus sealed tube'
_diffrn_radiation_type MoK\a
_diffrn_radiation_wavelength 0.71073
_diffrn_reflns_av_R_equivalents 0.0301
_diffrn_reflns_av_sigmaI/netI 0.0408
_diffrn_reflns_limit_h_max 18
_diffrn_reflns_limit_h_min -18
_diffrn_reflns_limit_k_max 18
_diffrn_reflns_limit_k_min -18
_diffrn_reflns_limit_l_max 19
_diffrn_reflns_limit_l_min -19
_diffrn_reflns_number 31853
_diffrn_reflns_theta_full 25.50
_diffrn_reflns_theta_max 26.37
_diffrn_reflns_theta_min 1.63
_exptl_absorpt_coefficient_mu 1.233
_exptl_absorpt_correction_T_max 0.7959
_exptl_absorpt_correction_T_min 0.6522
_exptl_absorpt_correction_type numerical
_exptl_absorpt_process_details 'Bruker SADABS'
_exptl_crystal_colour colorless
_exptl_crystal_density_diffrn 1.185
_exptl_crystal_density_meas ?
_exptl_crystal_description irregular
_exptl_crystal_F_000 1126
_exptl_crystal_size_max 0.38
_exptl_crystal_size_mid 0.22
_exptl_crystal_size_min 0.19
_refine_diff_density_max 2.817
_refine_diff_density_min -2.778
_refine_diff_density_rms 0.131
_refine_ls_extinction_method none
_refine_ls_goodness_of_fit_ref 1.046
_refine_ls_hydrogen_treatment constr
_refine_ls_matrix_type full
_refine_ls_number_parameters 653
_refine_ls_number_reflns 11922
_refine_ls_number_restraints 10
_refine_ls_restrained_S_all 1.047
_refine_ls_R_factor_all 0.0855
_refine_ls_R_factor_gt 0.0687
_refine_ls_shift/su_max 0.003
_refine_ls_shift/su_mean 0.000
_refine_ls_structure_factor_coef Fsqd
_refine_ls_weighting_details 'calc w=1/[\s^2^(Fo^2^)+(0.1261P)^2^+9.0664P] where P=(Fo^2^+2Fc^2^)/3'
_refine_ls_weighting_scheme calc
_refine_ls_wR_factor_gt 0.1991
_refine_ls_wR_factor_ref 0.2120
_reflns_number_gt 9608
_reflns_number_total 11922
_reflns_threshold_expression >2sigma(I)
_cod_data_source_file ja211220r_si_004.cif
_cod_data_source_block mf68
_cod_depositor_comments
;
The following automatic conversions were performed:

'_exptl_crystal_density_meas' value 'none' was changed to '?' - the
value is perceived as not measured.

Automatic conversion script
Id: cif_fix_values 3008 2015-01-20 13:52:24Z robertas 
;
_cod_database_code 4117774

loop_
_symmetry_equiv_pos_as_xyz
'x, y, z'
'-x, -y, -z'

loop_
_atom_site_label
_atom_site_type_symbol
_atom_site_fract_x
_atom_site_fract_y
_atom_site_fract_z
_atom_site_U_iso_or_equiv
_atom_site_adp_type
_atom_site_occupancy
_atom_site_symmetry_multiplicity
_atom_site_calc_flag
_atom_site_refinement_flags
_atom_site_disorder_assembly
_atom_site_disorder_group
Y1 Y -0.29055(3) 0.88229(3) -0.38447(3) 0.01750(14) Uani 1 1 d . . .
Si1 Si -0.50168(11) 0.69468(9) -0.56895(9) 0.0250(3) Uani 1 1 d . . .
Si2 Si -0.28150(12) 0.70700(10) -0.53144(10) 0.0259(3) Uani 1 1 d . . .
Si3 Si -0.02642(10) 1.05350(9) -0.26992(9) 0.0232(3) Uani 1 1 d . . .
Si4 Si -0.17957(10) 1.07438(9) -0.45730(9) 0.0232(3) Uani 1 1 d . . .
Si5 Si -0.28104(10) 0.77095(9) -0.19543(9) 0.0216(3) Uani 1 1 d . . .
Si6 Si -0.34612(12) 0.93990(9) -0.20278(10) 0.0252(3) Uani 1 1 d . . .
O1 O -0.4087(3) 0.9348(2) -0.4435(2) 0.0238(7) Uani 1 1 d . . .
N1 N -0.3645(3) 0.7439(3) -0.5034(3) 0.0220(8) Uani 1 1 d . . .
N2 N -0.1490(3) 1.0102(3) -0.3706(3) 0.0206(8) Uani 1 1 d . . .
N3 N -0.3005(3) 0.8639(3) -0.2444(3) 0.0214(8) Uani 1 1 d . . .
C1 C -0.4728(4) 0.9784(3) -0.4823(3) 0.0222(9) Uani 1 1 d . . .
C2 C -0.5639(4) 0.6924(4) -0.4866(4) 0.0341(12) Uani 1 1 d . . .
H2A H -0.5417 0.7582 -0.4506 0.051 Uiso 1 1 calc R . .
H2B H -0.5404 0.6540 -0.4404 0.051 Uiso 1 1 calc R . .
H2C H -0.6421 0.6637 -0.5256 0.051 Uiso 1 1 calc R . .
C3 C -0.5559(5) 0.7617(4) -0.6604(4) 0.0367(13) Uani 1 1 d . . .
H3A H -0.5346 0.8283 -0.6268 0.055 Uiso 1 1 calc R . .
H3B H -0.6343 0.7307 -0.6957 0.055 Uiso 1 1 calc R . .
H3C H -0.5274 0.7614 -0.7067 0.055 Uiso 1 1 calc R . .
C4 C -0.5577(5) 0.5656(4) -0.6395(4) 0.0385(13) Uani 1 1 d . . .
H4A H -0.5322 0.5623 -0.6878 0.058 Uiso 1 1 calc R . .
H4B H -0.6361 0.5411 -0.6729 0.058 Uiso 1 1 calc R . .
H4C H -0.5337 0.5263 -0.5945 0.058 Uiso 1 1 calc R . .
C5 C -0.2949(5) 0.5800(4) -0.5263(4) 0.0344(12) Uani 1 1 d . . .
H5A H -0.2898 0.5704 -0.4633 0.052 Uiso 1 1 calc R . .
H5B H -0.2375 0.5681 -0.5341 0.052 Uiso 1 1 calc R . .
H5C H -0.3645 0.5353 -0.5790 0.052 Uiso 1 1 calc R . .
C6 C -0.2973(6) 0.7163(4) -0.6561(4) 0.0435(15) Uani 1 1 d . . .
H6A H -0.2879 0.7824 -0.6619 0.065 Uiso 1 1 calc R . .
H6B H -0.3689 0.6720 -0.7058 0.065 Uiso 1 1 calc R . .
H6C H -0.2432 0.6995 -0.6656 0.065 Uiso 1 1 calc R . .
C7 C -0.1385(4) 0.7839(4) -0.4425(4) 0.0357(12) Uani 1 1 d . . .
H7A H -0.1255 0.7791 -0.3763 0.053 Uiso 1 1 calc R . .
H7B H -0.1244 0.8511 -0.4461 0.053 Uiso 1 1 calc R . .
H7C H -0.0910 0.7618 -0.4585 0.053 Uiso 1 1 calc R . .
C8 C -0.0293(4) 0.9828(4) -0.1764(4) 0.0283(11) Uani 1 1 d . . .
H8A H -0.0781 0.9929 -0.1534 0.042 Uiso 1 1 calc R . .
H8B H 0.0429 1.0046 -0.1211 0.042 Uiso 1 1 calc R . .
H8C H -0.0543 0.9142 -0.2058 0.042 Uiso 1 1 calc R . .
C9 C 0.0850(4) 1.0457(4) -0.2937(4) 0.0371(13) Uani 1 1 d . . .
H9A H 0.0951 1.0868 -0.3371 0.056 Uiso 1 1 calc R . .
H9B H 0.0665 0.9789 -0.3245 0.056 Uiso 1 1 calc R . .
H9C H 0.1515 1.0673 -0.2318 0.056 Uiso 1 1 calc R . .
C10 C 0.0180(5) 1.1824(3) -0.2075(4) 0.0331(12) Uani 1 1 d . . .
H10A H -0.0398 1.1912 -0.1979 0.050 Uiso 1 1 calc R . .
H10B H 0.0355 1.2241 -0.2478 0.050 Uiso 1 1 calc R . .
H10C H 0.0815 1.1992 -0.1440 0.050 Uiso 1 1 calc R . .
C11 C -0.2820(4) 0.9913(4) -0.5805(4) 0.0338(12) Uani 1 1 d . . .
H11A H -0.3435 0.9481 -0.5757 0.051 Uiso 1 1 calc R . .
H11B H -0.2501 0.9532 -0.6029 0.051 Uiso 1 1 calc R . .
H11C H -0.3059 1.0293 -0.6270 0.051 Uiso 1 1 calc R . .
C12 C -0.2334(4) 1.1633(4) -0.4300(4) 0.0295(11) Uani 1 1 d . . .
H12A H -0.3042 1.1289 -0.4357 0.044 Uiso 1 1 calc R . .
H12B H -0.2396 1.2039 -0.4765 0.044 Uiso 1 1 calc R . .
H12C H -0.1847 1.2037 -0.3635 0.044 Uiso 1 1 calc R . .
C13 C -0.0614(4) 1.1437(4) -0.4740(4) 0.0346(12) Uani 1 1 d . . .
H13A H -0.0031 1.1869 -0.4115 0.052 Uiso 1 1 calc R . .
H13B H -0.0824 1.1817 -0.5215 0.052 Uiso 1 1 calc R . .
H13C H -0.0371 1.0987 -0.4979 0.052 Uiso 1 1 calc R . .
C14 C -0.2403(4) 0.6989(3) -0.2657(4) 0.0272(10) Uani 1 1 d . . .
H14A H -0.1692 0.7381 -0.2567 0.041 Uiso 1 1 calc R . .
H14B H -0.2924 0.6801 -0.3352 0.041 Uiso 1 1 calc R . .
H14C H -0.2382 0.6411 -0.2419 0.041 Uiso 1 1 calc R . .
C15 C -0.1727(5) 0.8071(4) -0.0654(4) 0.0335(12) Uani 1 1 d . . .
H15A H -0.1083 0.8583 -0.0583 0.050 Uiso 1 1 calc R . .
H15B H -0.1559 0.7513 -0.0477 0.050 Uiso 1 1 calc R . .
H15C H -0.1973 0.8305 -0.0224 0.050 Uiso 1 1 calc R . .
C16 C -0.4052(4) 0.6842(4) -0.1981(4) 0.0287(11) Uani 1 1 d . . .
H16A H -0.4643 0.6622 -0.2649 0.043 Uiso 1 1 calc R . .
H16B H -0.4243 0.7165 -0.1553 0.043 Uiso 1 1 calc R . .
H16C H -0.3916 0.6288 -0.1754 0.043 Uiso 1 1 calc R . .
C17 C -0.2854(5) 1.0651(4) -0.2122(4) 0.0336(12) Uani 1 1 d . . .
H17A H -0.3067 1.0652 -0.2808 0.050 Uiso 1 1 calc R . .
H17B H -0.2072 1.0884 -0.1752 0.050 Uiso 1 1 calc R . .
H17C H -0.3105 1.1074 -0.1854 0.050 Uiso 1 1 calc R . .
C18 C -0.4959(5) 0.9005(4) -0.2696(4) 0.0350(12) Uani 1 1 d . . .
H18A H -0.5184 0.9065 -0.3369 0.053 Uiso 1 1 calc R . .
H18B H -0.5177 0.9411 -0.2368 0.053 Uiso 1 1 calc R . .
H18C H -0.5295 0.8332 -0.2699 0.053 Uiso 1 1 calc R . .
C19 C -0.3104(6) 0.9507(4) -0.0696(4) 0.0446(15) Uani 1 1 d . . .
H19A H -0.2325 0.9727 -0.0302 0.067 Uiso 1 1 calc R . .
H19B H -0.3451 0.8879 -0.0608 0.067 Uiso 1 1 calc R . .
H19C H -0.3351 0.9973 -0.0489 0.067 Uiso 1 1 calc R . .
K1 K 0.20608(9) 0.62888(7) -0.10990(7) 0.0263(2) Uani 1 1 d . A .
O2 O 0.1049(7) 0.7643(6) -0.1430(6) 0.0310(16) Uani 0.50 1 d P A 1
O3 O 0.2198(6) 0.7374(6) -0.2397(5) 0.0336(17) Uani 0.50 1 d P A 1
O4 O 0.2634(6) 0.5667(5) -0.2417(5) 0.0310(16) Uani 0.50 1 d P A 1
O5 O 0.2907(6) 0.4889(5) -0.0766(5) 0.0311(16) Uani 0.50 1 d P A 1
O6 O 0.1842(6) 0.5165(5) 0.0292(6) 0.0311(16) Uani 0.50 1 d P A 1
O7 O 0.1296(7) 0.6814(5) 0.0188(6) 0.0283(15) Uani 0.50 1 d P A 1
C20 C 0.154(4) 0.836(3) -0.179(3) 0.040(7) Uani 0.50 1 d P A 1
H20A H 0.2285 0.8750 -0.1279 0.047 Uiso 0.50 1 calc PR A 1
H20B H 0.1146 0.8787 -0.1964 0.047 Uiso 0.50 1 calc PR A 1
C21 C 0.1559(13) 0.7909(10) -0.2664(10) 0.038(3) Uani 0.50 1 d P A 1
H21A H 0.0821 0.7485 -0.3161 0.045 Uiso 0.50 1 calc PR A 1
H21B H 0.1847 0.8416 -0.2951 0.045 Uiso 0.50 1 calc PR A 1
C22 C 0.225(2) 0.6907(15) -0.318(2) 0.032(4) Uani 0.50 1 d P A 1
H22A H 0.2482 0.7379 -0.3525 0.038 Uiso 0.50 1 calc PR A 1
H22B H 0.1527 0.6421 -0.3653 0.038 Uiso 0.50 1 calc PR A 1
C23 C 0.3017(12) 0.6431(13) -0.2796(12) 0.034(3) Uani 0.50 1 d P A 1
H23A H 0.3141 0.6181 -0.3325 0.040 Uiso 0.50 1 calc PR A 1
H23B H 0.3711 0.6910 -0.2276 0.040 Uiso 0.50 1 calc PR A 1
C24 C 0.3364(13) 0.5223(11) -0.2015(11) 0.033(3) Uani 0.50 1 d P A 1
H24A H 0.4058 0.5708 -0.1501 0.040 Uiso 0.50 1 calc PR A 1
H24B H 0.3488 0.4939 -0.2529 0.040 Uiso 0.50 1 calc PR A 1
C25 C 0.2926(13) 0.4455(10) -0.1591(11) 0.038(3) Uani 0.50 1 d P A 1
H25A H 0.2191 0.4015 -0.2081 0.046 Uiso 0.50 1 calc PR A 1
H25B H 0.3379 0.4074 -0.1399 0.046 Uiso 0.50 1 calc PR A 1
C26 C 0.2597(11) 0.4239(9) -0.0251(10) 0.037(3) Uani 0.50 1 d P A 1
H26A H 0.3090 0.3896 -0.0036 0.044 Uiso 0.50 1 calc PR A 1
H26B H 0.1865 0.3755 -0.0685 0.044 Uiso 0.50 1 calc PR A 1
C27 C 0.2618(12) 0.4758(14) 0.0613(15) 0.030(4) Uani 0.50 1 d P A 1
H27A H 0.2464 0.4306 0.1005 0.035 Uiso 0.50 1 calc PR A 1
H27B H 0.3336 0.5271 0.1028 0.035 Uiso 0.50 1 calc PR A 1
C28 C 0.1828(12) 0.5709(10) 0.1066(10) 0.037(3) Uani 0.50 1 d P A 1
H28A H 0.2537 0.6240 0.1466 0.044 Uiso 0.50 1 calc PR A 1
H28B H 0.1683 0.5293 0.1490 0.044 Uiso 0.50 1 calc PR A 1
C29 C 0.0991(12) 0.6110(11) 0.0676(11) 0.035(3) Uani 0.50 1 d P A 1
H29A H 0.0295 0.5590 0.0214 0.042 Uiso 0.50 1 calc PR A 1
H29B H 0.0913 0.6409 0.1215 0.042 Uiso 0.50 1 calc PR A 1
C30 C 0.0527(15) 0.7220(12) -0.0215(12) 0.028(3) Uani 0.50 1 d P A 1
H30A H 0.0371 0.7469 0.0291 0.034 Uiso 0.50 1 calc PR A 1
H30B H -0.0148 0.6727 -0.0746 0.034 Uiso 0.50 1 calc PR A 1
C31 C 0.0981(13) 0.8036(11) -0.0611(11) 0.032(3) Uani 0.50 1 d P A 1
H31A H 0.0512 0.8402 -0.0807 0.038 Uiso 0.50 1 calc PR A 1
H31B H 0.1702 0.8481 -0.0101 0.038 Uiso 0.50 1 calc PR A 1
O2A O 0.1352(5) 0.7456(5) -0.0408(5) 0.0239(14) Uani 0.50 1 d P A 2
O3A O 0.1573(6) 0.7662(5) -0.2116(5) 0.0268(15) Uani 0.50 1 d P A 2
O4A O 0.2749(7) 0.6743(5) -0.2531(5) 0.0262(15) Uani 0.50 1 d P A 2
O5A O 0.2896(7) 0.5074(6) -0.1819(6) 0.0246(16) Uani 0.50 1 d P A 2
O6A O 0.2766(6) 0.4976(5) -0.0059(5) 0.0243(14) Uani 0.50 1 d P A 2
O7A O 0.1511(5) 0.5837(5) 0.0313(5) 0.0229(14) Uani 0.50 1 d P A 2
C20A C 0.0830(12) 0.7942(11) -0.1081(13) 0.032(3) Uani 0.50 1 d P A 2
H20C H 0.0722 0.8446 -0.0735 0.039 Uiso 0.50 1 calc PR A 2
H20D H 0.0118 0.7478 -0.1590 0.039 Uiso 0.50 1 calc PR A 2
C21A C 0.150(4) 0.839(3) -0.155(3) 0.041(7) Uani 0.50 1 d P A 2
H21C H 0.1180 0.8783 -0.1966 0.050 Uiso 0.50 1 calc PR A 2
H21D H 0.2231 0.8826 -0.1036 0.050 Uiso 0.50 1 calc PR A 2
C22A C 0.2221(12) 0.8059(8) -0.2582(8) 0.033(2) Uani 0.50 1 d P A 2
H22C H 0.2958 0.8478 -0.2079 0.039 Uiso 0.50 1 calc PR A 2
H22D H 0.1912 0.8455 -0.3003 0.039 Uiso 0.50 1 calc PR A 2
C23A C 0.225(3) 0.7244(15) -0.319(2) 0.039(5) Uani 0.50 1 d P A 2
H23C H 0.1510 0.6808 -0.3678 0.047 Uiso 0.50 1 calc PR A 2
H23D H 0.2658 0.7500 -0.3536 0.047 Uiso 0.50 1 calc PR A 2
C24A C 0.2877(12) 0.5992(11) -0.3023(10) 0.027(3) Uani 0.50 1 d P A 2
H24C H 0.3262 0.6254 -0.3389 0.033 Uiso 0.50 1 calc PR A 2
H24D H 0.2167 0.5494 -0.3492 0.033 Uiso 0.50 1 calc PR A 2
C25A C 0.3509(12) 0.5560(11) -0.2270(10) 0.033(3) Uani 0.50 1 d P A 2
H25C H 0.3692 0.5097 -0.2584 0.040 Uiso 0.50 1 calc PR A 2
H25D H 0.4185 0.6074 -0.1766 0.040 Uiso 0.50 1 calc PR A 2
C26A C 0.3488(12) 0.4697(10) -0.1092(11) 0.034(3) Uani 0.50 1 d P A 2
H26C H 0.4171 0.5218 -0.0608 0.041 Uiso 0.50 1 calc PR A 2
H26D H 0.3657 0.4209 -0.1388 0.041 Uiso 0.50 1 calc PR A 2
C27A C 0.2863(10) 0.4248(9) -0.0598(9) 0.030(2) Uani 0.50 1 d P A 2
H27C H 0.2143 0.3782 -0.1090 0.036 Uiso 0.50 1 calc PR A 2
H27D H 0.3231 0.3897 -0.0157 0.036 Uiso 0.50 1 calc PR A 2
C28A C 0.2170(12) 0.4598(13) 0.0435(15) 0.027(4) Uani 0.50 1 d P A 2
H28C H 0.2525 0.4247 0.0886 0.033 Uiso 0.50 1 calc PR A 2
H28D H 0.1440 0.4140 -0.0045 0.033 Uiso 0.50 1 calc PR A 2
C29A C 0.2101(11) 0.5407(10) 0.0996(9) 0.031(3) Uani 0.50 1 d P A 2
H29C H 0.1738 0.5157 0.1382 0.038 Uiso 0.50 1 calc PR A 2
H29D H 0.2829 0.5887 0.1450 0.038 Uiso 0.50 1 calc PR A 2
C30A C 0.1333(12) 0.6563(11) 0.0785(10) 0.030(3) Uani 0.50 1 d P A 2
H30C H 0.2026 0.7061 0.1285 0.036 Uiso 0.50 1 calc PR A 2
H30D H 0.0907 0.6278 0.1109 0.036 Uiso 0.50 1 calc PR A 2
C31A C 0.0733(14) 0.7008(13) 0.0012(14) 0.031(4) Uani 0.50 1 d P A 2
H31C H 0.0055 0.6500 -0.0499 0.037 Uiso 0.50 1 calc PR A 2
H31D H 0.0554 0.7484 0.0311 0.037 Uiso 0.50 1 calc PR A 2
O8 O 0.4130(5) 0.7432(4) 0.0050(4) 0.0856(8) Uiso 1 1 d D A .
C32 C 0.4506(7) 0.8405(5) -0.0068(6) 0.0856(8) Uiso 1 1 d D . .
H32A H 0.3940 0.8664 -0.0208 0.103 Uiso 1 1 calc R A .
H32B H 0.4655 0.8388 -0.0630 0.103 Uiso 1 1 calc R . .
C33 C 0.5502(7) 0.9051(7) 0.0831(6) 0.0856(8) Uiso 1 1 d D A .
H33A H 0.6159 0.9068 0.0805 0.103 Uiso 1 1 calc R . .
H33B H 0.5528 0.9715 0.0955 0.103 Uiso 1 1 calc R . .
C34 C 0.5332(7) 0.8542(6) 0.1558(6) 0.0856(8) Uiso 1 1 d D . .
H34A H 0.5225 0.8956 0.2001 0.103 Uiso 1 1 calc R A .
H34B H 0.5977 0.8414 0.1956 0.103 Uiso 1 1 calc R . .
C35 C 0.4375(7) 0.7608(6) 0.1066(5) 0.0856(8) Uiso 1 1 d D A .
H35A H 0.4544 0.7081 0.1349 0.103 Uiso 1 1 calc R . .
H35B H 0.3763 0.7661 0.1136 0.103 Uiso 1 1 calc R . .
O9 O -0.0083(5) 0.5144(5) -0.2315(5) 0.0856(8) Uiso 1 1 d D A .
C36 C -0.0145(9) 0.4193(5) -0.2666(6) 0.0856(8) Uiso 1 1 d D . .
H36A H -0.0794 0.3686 -0.2724 0.103 Uiso 1 1 calc R A .
H36B H 0.0493 0.4085 -0.2216 0.103 Uiso 1 1 calc R . .
C37 C -0.0192(8) 0.4185(7) -0.3648(6) 0.0856(8) Uiso 1 1 d D A .
H37A H -0.0555 0.3522 -0.4067 0.103 Uiso 1 1 calc R . .
H37B H 0.0536 0.4471 -0.3583 0.103 Uiso 1 1 calc R . .
C38 C -0.0828(8) 0.4789(7) -0.4060(6) 0.0856(8) Uiso 1 1 d D . .
H38A H -0.0494 0.5239 -0.4368 0.103 Uiso 1 1 calc R A .
H38B H -0.1572 0.4377 -0.4553 0.103 Uiso 1 1 calc R . .
C39 C -0.0807(8) 0.5329(7) -0.3196(5) 0.0856(8) Uiso 1 1 d D A .
H39A H -0.0555 0.6027 -0.3160 0.103 Uiso 1 1 calc R . .
H39B H -0.1536 0.5112 -0.3259 0.103 Uiso 1 1 calc R . .

loop_
_atom_site_aniso_label
_atom_site_aniso_U_11
_atom_site_aniso_U_22
_atom_site_aniso_U_33
_atom_site_aniso_U_23
_atom_site_aniso_U_13
_atom_site_aniso_U_12
Y1 0.0197(2) 0.0146(2) 0.0149(2) 0.00351(15) 0.00512(17) 0.00687(17)
Si1 0.0261(7) 0.0183(6) 0.0190(6) 0.0004(5) 0.0035(5) 0.0056(5)
Si2 0.0344(7) 0.0214(7) 0.0249(7) 0.0037(5) 0.0165(6) 0.0114(6)
Si3 0.0212(6) 0.0180(6) 0.0224(6) 0.0057(5) 0.0048(5) 0.0052(5)
Si4 0.0235(6) 0.0227(6) 0.0184(6) 0.0071(5) 0.0075(5) 0.0058(5)
Si5 0.0257(7) 0.0194(6) 0.0164(6) 0.0066(5) 0.0064(5) 0.0089(5)
Si6 0.0350(7) 0.0204(6) 0.0210(6) 0.0048(5) 0.0131(6) 0.0119(6)
O1 0.0230(16) 0.0221(17) 0.0235(16) 0.0070(13) 0.0062(14) 0.0117(14)
N1 0.026(2) 0.0160(18) 0.0196(19) 0.0022(15) 0.0086(17) 0.0070(16)
N2 0.0205(19) 0.0179(18) 0.0182(18) 0.0039(15) 0.0060(16) 0.0054(15)
N3 0.025(2) 0.0194(19) 0.0159(18) 0.0057(15) 0.0061(16) 0.0093(16)
C1 0.021(2) 0.022(2) 0.019(2) 0.0046(17) 0.0066(19) 0.0067(18)
C2 0.029(3) 0.031(3) 0.036(3) 0.003(2) 0.013(2) 0.007(2)
C3 0.040(3) 0.033(3) 0.023(3) 0.003(2) 0.003(2) 0.014(2)
C4 0.036(3) 0.024(3) 0.035(3) -0.002(2) 0.006(2) 0.004(2)
C5 0.043(3) 0.030(3) 0.036(3) 0.008(2) 0.018(3) 0.022(2)
C6 0.069(4) 0.038(3) 0.035(3) 0.009(2) 0.034(3) 0.021(3)
C7 0.032(3) 0.035(3) 0.043(3) 0.004(2) 0.021(3) 0.013(2)
C8 0.025(2) 0.023(2) 0.026(2) 0.009(2) 0.004(2) 0.008(2)
C9 0.029(3) 0.041(3) 0.041(3) 0.016(3) 0.014(2) 0.014(2)
C10 0.039(3) 0.018(2) 0.024(3) 0.0057(19) 0.005(2) 0.003(2)
C11 0.035(3) 0.037(3) 0.020(2) 0.007(2) 0.008(2) 0.008(2)
C12 0.028(3) 0.022(2) 0.032(3) 0.012(2) 0.009(2) 0.007(2)
C13 0.035(3) 0.041(3) 0.030(3) 0.017(2) 0.018(2) 0.010(2)
C14 0.033(3) 0.021(2) 0.028(2) 0.0081(19) 0.012(2) 0.012(2)
C15 0.040(3) 0.028(3) 0.020(2) 0.009(2) 0.003(2) 0.012(2)
C16 0.032(3) 0.027(3) 0.028(3) 0.012(2) 0.014(2) 0.012(2)
C17 0.045(3) 0.024(3) 0.032(3) 0.007(2) 0.017(2) 0.016(2)
C18 0.040(3) 0.032(3) 0.039(3) 0.008(2) 0.023(3) 0.015(2)
C19 0.078(5) 0.036(3) 0.028(3) 0.010(2) 0.027(3) 0.029(3)
K1 0.0319(6) 0.0210(5) 0.0227(5) 0.0071(4) 0.0085(4) 0.0118(4)
O2 0.043(5) 0.025(4) 0.031(4) 0.012(3) 0.018(4) 0.017(4)
O3 0.038(4) 0.040(5) 0.030(4) 0.013(3) 0.016(3) 0.023(4)
O4 0.032(4) 0.031(4) 0.035(4) 0.013(3) 0.018(3) 0.014(3)
O5 0.042(4) 0.020(4) 0.034(4) 0.009(3) 0.019(4) 0.014(3)
O6 0.037(4) 0.028(4) 0.028(5) 0.008(3) 0.014(3) 0.013(3)
O7 0.032(4) 0.027(4) 0.029(4) 0.011(3) 0.013(3) 0.014(3)
C20 0.051(10) 0.027(11) 0.051(18) 0.015(12) 0.032(12) 0.016(8)
C21 0.053(9) 0.040(7) 0.035(7) 0.020(6) 0.023(7) 0.029(7)
C22 0.031(7) 0.041(13) 0.024(7) 0.019(10) 0.016(6) 0.007(9)
C23 0.039(7) 0.038(9) 0.034(9) 0.010(7) 0.026(7) 0.016(8)
C24 0.038(8) 0.031(8) 0.034(8) 0.007(5) 0.017(6) 0.019(7)
C25 0.051(9) 0.039(8) 0.035(7) 0.006(6) 0.023(7) 0.027(7)
C26 0.046(8) 0.028(7) 0.036(7) 0.014(5) 0.017(6) 0.015(5)
C27 0.034(9) 0.029(9) 0.030(9) 0.013(6) 0.013(9) 0.021(8)
C28 0.052(9) 0.036(7) 0.034(7) 0.015(6) 0.023(6) 0.026(6)
C29 0.038(8) 0.031(8) 0.037(7) 0.014(7) 0.018(6) 0.012(6)
C30 0.032(8) 0.029(8) 0.031(8) 0.010(6) 0.014(6) 0.023(6)
C31 0.038(7) 0.036(7) 0.029(7) 0.011(7) 0.018(7) 0.018(5)
O2A 0.026(3) 0.026(3) 0.022(3) 0.008(3) 0.008(3) 0.017(3)
O3A 0.040(4) 0.026(4) 0.020(4) 0.012(3) 0.015(3) 0.017(3)
O4A 0.040(4) 0.024(4) 0.016(4) 0.003(3) 0.014(4) 0.014(3)
O5A 0.028(4) 0.024(4) 0.030(4) 0.009(3) 0.018(4) 0.013(3)
O6A 0.034(4) 0.018(4) 0.027(4) 0.010(3) 0.018(3) 0.011(3)
O7A 0.030(4) 0.022(3) 0.022(3) 0.007(3) 0.012(3) 0.017(3)
C20A 0.045(8) 0.030(7) 0.037(8) 0.015(8) 0.021(8) 0.029(6)
C21A 0.067(13) 0.036(10) 0.047(16) 0.019(10) 0.033(11) 0.040(9)
C22A 0.049(8) 0.023(6) 0.028(6) 0.013(4) 0.020(6) 0.013(5)
C23A 0.050(9) 0.038(13) 0.029(8) 0.018(10) 0.019(6) 0.015(11)
C24A 0.035(7) 0.033(8) 0.020(6) 0.000(6) 0.019(5) 0.015(7)
C25A 0.037(7) 0.040(8) 0.036(7) 0.011(6) 0.027(6) 0.017(6)
C26A 0.040(7) 0.039(7) 0.038(7) 0.016(6) 0.020(6) 0.028(6)
C27A 0.039(7) 0.025(6) 0.032(6) 0.013(5) 0.016(5) 0.019(5)
C28A 0.031(9) 0.024(7) 0.030(8) 0.017(6) 0.013(8) 0.015(8)
C29A 0.042(7) 0.038(8) 0.017(6) 0.016(5) 0.014(5) 0.017(6)
C30A 0.043(9) 0.030(8) 0.026(7) 0.008(7) 0.021(6) 0.019(7)
C31A 0.038(10) 0.032(8) 0.044(10) 0.020(6) 0.024(8) 0.029(6)

loop_
_atom_type_symbol
_atom_type_description
_atom_type_scat_dispersion_real
_atom_type_scat_dispersion_imag
_atom_type_scat_source
C C 0.0033 0.0016 'International Tables Vol C Tables 4.2.6.8 and 6.1.1.4'
H H 0.0000 0.0000 'International Tables Vol C Tables 4.2.6.8 and 6.1.1.4'
N N 0.0061 0.0033 'International Tables Vol C Tables 4.2.6.8 and 6.1.1.4'
O O 0.0106 0.0060 'International Tables Vol C Tables 4.2.6.8 and 6.1.1.4'
Si Si 0.0817 0.0704 'International Tables Vol C Tables 4.2.6.8 and 6.1.1.4'
K K 0.2009 0.2494 'International Tables Vol C Tables 4.2.6.8 and 6.1.1.4'
Y Y -2.7962 3.5667 'International Tables Vol C Tables 4.2.6.8 and 6.1.1.4'

loop_
_geom_angle_atom_site_label_1
_geom_angle_atom_site_label_2
_geom_angle_atom_site_label_3
_geom_angle
_geom_angle_site_symmetry_1
O1 Y1 N2 99.02(13) .
O1 Y1 N3 98.38(14) .
N2 Y1 N3 116.94(14) .
O1 Y1 N1 98.91(13) .
N2 Y1 N1 120.32(14) .
N3 Y1 N1 115.87(14) .
N1 Si1 C3 112.8(2) .
N1 Si1 C2 111.0(2) .
C3 Si1 C2 107.6(3) .
N1 Si1 C4 113.7(2) .
C3 Si1 C4 106.0(3) .
C2 Si1 C4 105.2(3) .
N1 Si1 Y1 36.79(13) .
C3 Si1 Y1 99.96(18) .
C2 Si1 Y1 83.93(17) .
C4 Si1 Y1 148.02(19) .
N1 Si2 C7 109.8(2) .
N1 Si2 C5 115.2(2) .
C7 Si2 C5 105.4(3) .
N1 Si2 C6 113.5(3) .
C7 Si2 C6 106.4(3) .
C5 Si2 C6 105.9(3) .
N1 Si2 Y1 35.92(13) .
C7 Si2 Y1 74.16(17) .
C5 Si2 Y1 131.25(18) .
C6 Si2 Y1 121.2(2) .
N2 Si3 C10 113.5(2) .
N2 Si3 C8 110.1(2) .
C10 Si3 C8 105.9(2) .
N2 Si3 C9 114.4(2) .
C10 Si3 C9 106.4(3) .
C8 Si3 C9 106.0(2) .
N2 Si4 C12 113.2(2) .
N2 Si4 C11 110.7(2) .
C12 Si4 C11 107.7(2) .
N2 Si4 C13 113.0(2) .
C12 Si4 C13 106.7(2) .
C11 Si4 C13 105.0(3) .
N2 Si4 Y1 37.39(13) .
C12 Si4 Y1 103.28(16) .
C11 Si4 Y1 81.03(17) .
C13 Si4 Y1 145.68(19) .
N3 Si5 C15 114.9(2) .
N3 Si5 C14 110.5(2) .
C15 Si5 C14 105.3(2) .
N3 Si5 C16 112.9(2) .
C15 Si5 C16 106.1(2) .
C14 Si5 C16 106.4(2) .
N3 Si6 C17 111.3(2) .
N3 Si6 C18 113.3(2) .
C17 Si6 C18 108.0(3) .
N3 Si6 C19 112.9(2) .
C17 Si6 C19 105.5(3) .
C18 Si6 C19 105.3(3) .
N3 Si6 Y1 37.52(13) .
C17 Si6 Y1 82.53(17) .
C18 Si6 Y1 102.17(18) .
C19 Si6 Y1 147.1(2) .
C1 O1 Y1 171.3(3) .
Si2 N1 Si1 124.6(2) .
Si2 N1 Y1 118.2(2) .
Si1 N1 Y1 116.5(2) .
Si3 N2 Si4 120.8(2) .
Si3 N2 Y1 122.7(2) .
Si4 N2 Y1 115.47(19) .
Si5 N3 Si6 122.8(2) .
Si5 N3 Y1 121.4(2) .
Si6 N3 Y1 115.26(19) .
C1 C1 O1 176.8(7) 2_474
O8 K1 O2A 93.4(2) .
O8 K1 O7A 98.68(19) .
O2A K1 O7A 62.59(19) .
O8 K1 O3 84.9(2) .
O2A K1 O3 89.4(2) .
O7A K1 O3 151.9(2) .
O8 K1 O4 88.3(2) .
O2A K1 O4 151.8(2) .
O7A K1 O4 144.8(2) .
O3 K1 O4 62.7(2) .
O8 K1 O5 81.1(2) .
O2A K1 O5 145.8(2) .
O7A K1 O5 84.7(2) .
O3 K1 O5 123.3(2) .
O4 K1 O5 62.2(2) .
O8 K1 O9 178.46(19) .
O2A K1 O9 86.11(19) .
O7A K1 O9 82.4(2) .
O3 K1 O9 93.6(2) .
O4 K1 O9 91.5(2) .
O5 K1 O9 100.1(2) .
O8 K1 O3A 94.5(2) .
O2A K1 O3A 62.5(2) .
O7A K1 O3A 124.0(2) .
O3 K1 O3A 28.2(2) .
O4 K1 O3A 89.4(2) .
O5 K1 O3A 151.2(2) .
O9 K1 O3A 84.0(2) .
O8 K1 O6A 80.62(19) .
O2A K1 O6A 120.92(19) .
O7A K1 O6A 60.53(19) .
O3 K1 O6A 146.9(2) .
O4 K1 O6A 87.1(2) .
O5 K1 O6A 24.9(2) .
O9 K1 O6A 100.89(19) .
O3A K1 O6A 174.1(2) .
O8 K1 O2 102.2(2) .
O2A K1 O2 32.0(2) .
O7A K1 O2 91.9(2) .
O3 K1 O2 60.2(2) .
O4 K1 O2 120.4(2) .
O5 K1 O2 175.6(2) .
O9 K1 O2 76.6(2) .
O3A K1 O2 32.1(2) .
O6A K1 O2 152.3(2) .
O8 K1 O7 96.3(2) .
O2A K1 O7 29.1(2) .
O7A K1 O7 33.5(2) .
O3 K1 O7 118.5(2) .
O4 K1 O7 175.4(2) .
O5 K1 O7 117.5(2) .
O9 K1 O7 84.0(2) .
O3A K1 O7 91.2(2) .
O6A K1 O7 92.7(2) .
O2 K1 O7 59.6(2) .
O8 K1 O4A 79.1(2) .
O2A K1 O4A 119.7(2) .
O7A K1 O4A 176.7(2) .
O3 K1 O4A 30.8(2) .
O4 K1 O4A 33.3(2) .
O5 K1 O4A 92.5(2) .
O9 K1 O4A 99.9(2) .
O3A K1 O4A 58.8(2) .
O6A K1 O4A 116.5(2) .
O2 K1 O4A 90.9(2) .
O7 K1 O4A 148.7(2) .
O8 K1 O5A 84.8(2) .
O2A K1 O5A 178.1(2) .
O7A K1 O5A 118.1(2) .
O3 K1 O5A 89.9(2) .
O4 K1 O5A 27.8(2) .
O5 K1 O5A 34.4(2) .
O9 K1 O5A 95.7(2) .
O3A K1 O5A 117.2(2) .
O6A K1 O5A 59.3(2) .
O2 K1 O5A 148.0(2) .
O7 K1 O5A 151.5(3) .
O4A K1 O5A 59.5(2) .
O8 K1 O6 96.2(2) .
O2A K1 O6 88.1(2) .
O7A K1 O6 25.6(2) .
O3 K1 O6 177.3(2) .
O4 K1 O6 119.7(2) .
O5 K1 O6 59.3(2) .
O9 K1 O6 85.2(2) .
O3A K1 O6 149.2(2) .
O6A K1 O6 35.8(2) .
O2 K1 O6 117.2(2) .
O7 K1 O6 59.0(2) .
O4A K1 O6 151.8(2) .
O5A K1 O6 92.6(2) .
C20 O2 C31 112.4(16) .
C20 O2 K1 109.9(19) .
C31 O2 K1 114.1(7) .
C21 O3 C22 113.5(12) .
C21 O3 K1 118.5(8) .
C22 O3 K1 114.0(8) .
C24 O4 C23 112.7(12) .
C24 O4 K1 111.7(8) .
C23 O4 K1 110.2(9) .
C26 O5 C25 114.0(10) .
C26 O5 K1 118.3(8) .
C25 O5 K1 112.9(8) .
C27 O6 C28 113.2(12) .
C27 O6 K1 111.4(10) .
C28 O6 K1 111.4(7) .
C30 O7 C29 111.9(10) .
C30 O7 K1 114.1(9) .
C29 O7 K1 116.3(8) .
O2 C20 C21 110(3) .
O3 C21 C20 109(2) .
O3 C22 C23 108.4(18) .
O4 C23 C22 111.4(13) .
O4 C23 K1 47.5(6) .
C22 C23 K1 80.1(12) .
O4 C24 C25 109.6(15) .
O4 C24 K1 46.4(6) .
C25 C24 K1 79.5(9) .
O5 C25 C24 108.9(11) .
O5 C26 C27 110.4(12) .
O6 C27 C26 109.0(14) .
O6 C28 C29 110.2(11) .
O7 C29 C28 108.7(12) .
O7 C30 C31 107.8(14) .
O2 C31 C30 109.0(12) .
C31A O2A C20A 110.9(10) .
C31A O2A K1 112.9(8) .
C20A O2A K1 115.2(8) .
C21A O3A C22A 111.8(18) .
C21A O3A K1 111.8(16) .
C22A O3A K1 116.5(6) .
C23A O4A C24A 111.2(14) .
C23A O4A K1 117.6(14) .
C24A O4A K1 116.2(7) .
C26A O5A C25A 111.0(10) .
C26A O5A K1 112.2(7) .
C25A O5A K1 112.3(7) .
C27A O6A C28A 112.2(11) .
C27A O6A K1 115.2(6) .
C28A O6A K1 112.3(8) .
C29A O7A C30A 111.2(10) .
C29A O7A K1 118.0(7) .
C30A O7A K1 115.3(7) .
O2A C20A C21A 109.6(19) .
O2A C20A K1 43.4(6) .
C21A C20A K1 79.3(17) .
O3A C21A C20A 109(3) .
O3A C22A C23A 109.2(13) .
O4A C23A C22A 107(2) .
O4A C24A C25A 108.2(11) .
O5A C25A C24A 110.3(11) .
O5A C26A C27A 110.0(10) .
O6A C27A C26A 109.0(10) .
O6A C28A C29A 109.6(13) .
O7A C29A C28A 107.7(11) .
O7A C30A C31A 107.8(11) .
O2A C31A C30A 110.4(13) .
O2A C31A K1 45.5(6) .
C30A C31A K1 81.3(8) .
C35 O8 C32 102.1(7) .
C35 O8 K1 110.8(5) .
C32 O8 K1 118.0(5) .
O8 C32 C33 111.1(7) .
C34 C33 C32 98.8(7) .
C33 C34 C35 111.0(7) .
O8 C35 C34 105.1(7) .
O8 C35 K1 46.3(4) .
C34 C35 K1 144.7(6) .
C36 O9 C39 103.0(7) .
C36 O9 K1 107.6(5) .
C39 O9 K1 126.5(6) .
O9 C36 C37 105.3(7) .
O9 C36 K1 49.1(4) .
C37 C36 K1 104.8(6) .
C36 C37 C38 103.7(7) .
C39 C38 C37 104.6(7) .
O9 C39 C38 108.4(7) .

loop_
_geom_bond_atom_site_label_1
_geom_bond_atom_site_label_2
_geom_bond_distance
_geom_bond_site_symmetry_2
Y1 O1 2.052(3) .
Y1 N2 2.284(4) .
Y1 N3 2.285(4) .
Y1 N1 2.286(4) .
Si1 N1 1.715(4) .
Si1 C3 1.868(6) .
Si1 C2 1.871(6) .
Si1 C4 1.889(5) .
Si2 N1 1.699(4) .
Si2 C7 1.874(6) .
Si2 C5 1.876(5) .
Si2 C6 1.880(6) .
Si3 N2 1.703(4) .
Si3 C10 1.876(5) .
Si3 C8 1.883(5) .
Si3 C9 1.883(6) .
Si4 N2 1.716(4) .
Si4 C12 1.873(5) .
Si4 C11 1.880(5) .
Si4 C13 1.881(5) .
Si5 N3 1.697(4) .
Si5 C15 1.879(5) .
Si5 C14 1.881(5) .
Si5 C16 1.883(5) .
Si6 N3 1.715(4) .
Si6 C17 1.869(5) .
Si6 C18 1.879(6) .
Si6 C19 1.893(6) .
O1 C1 1.299(6) .
C1 C1 1.183(9) 2_474
K1 O8 2.685(7) .
K1 O2A 2.686(6) .
K1 O7A 2.720(7) .
K1 O3 2.738(8) .
K1 O4 2.740(7) .
K1 O5 2.763(7) .
K1 O9 2.774(7) .
K1 O3A 2.802(7) .
K1 O6A 2.839(7) .
K1 O2 2.860(9) .
K1 O7 2.864(8) .
K1 O4A 2.871(8) .
K1 O5A 2.909(8) .
K1 O6 2.920(8) .
O2 C20 1.40(4) .
O2 C31 1.420(15) .
O3 C21 1.392(14) .
O3 C22 1.40(3) .
O4 C24 1.407(15) .
O4 C23 1.409(16) .
O5 C26 1.406(14) .
O5 C25 1.410(14) .
O6 C27 1.405(18) .
O6 C28 1.417(15) .
O7 C30 1.409(14) .
O7 C29 1.424(15) .
C20 C21 1.49(3) .
C22 C23 1.49(3) .
C24 C25 1.49(2) .
C26 C27 1.49(3) .
C28 C29 1.48(2) .
C30 C31 1.52(2) .
O2A C31A 1.388(19) .
O2A C20A 1.429(15) .
O3A C21A 1.42(4) .
O3A C22A 1.455(14) .
O4A C23A 1.42(2) .
O4A C24A 1.425(13) .
O5A C26A 1.403(14) .
O5A C25A 1.437(13) .
O6A C27A 1.410(14) .
O6A C28A 1.43(2) .
O7A C29A 1.419(14) .
O7A C30A 1.425(14) .
C20A C21A 1.51(4) .
C22A C23A 1.51(3) .
C24A C25A 1.51(2) .
C26A C27A 1.488(19) .
C28A C29A 1.50(3) .
C30A C31A 1.52(2) .
O8 C35 1.448(4) .
O8 C32 1.455(4) .
C32 C33 1.497(4) .
C33 C34 1.484(4) .
C34 C35 1.500(4) .
O9 C36 1.455(4) .
O9 C39 1.460(4) .
C36 C37 1.502(4) .
C37 C38 1.505(4) .
C38 C39 1.502(4) .
